data_4124925
loop_
_publ_author_name
'Tan, Xiaoyan'
'Fabbris, Gilberto'
'Haskel, Daniel'
'Yaroslavtsev, Alexander A.'
'Cao, Huibo'
'Thompson, Corey M.'
'Kovnir, Kirill'
'Menushenkov, Alexey P.'
'Chernikov, Roman V.'
'Garlea, V. Ovidiu'
'Shatruk, Michael'

_publ_section_title
;
 A Transition from Localized to Strongly Correlated Electron Behavior and
 Mixed Valence Driven by Physical or Chemical Pressure in ACo2As2 (A = Eu
 and Ca).
;
_journal_issue 8
_journal_name_full 'Journal of the American Chemical Society'
_journal_page_first 2724
_journal_page_last 2731
_journal_paper_doi 10.1021/jacs.5b12659
_journal_volume 138
_journal_year 2016
_chemical_formula_sum 'As2 Ca Co1.87'
_chemical_formula_weight 300.36
_chemical_name_systematic 2014/7
_space_group_crystal_system tetragonal
_space_group_IT_number 139
_space_group_name_Hall '-I 4 2'
_space_group_name_H-M_alt 'I 4/m m m'
_symmetry_space_group_name_Hall '-I 4 2'
_symmetry_space_group_name_H-M 'I 4/m m m'
_audit_creation_method SHELXL-2014
_cell_angle_alpha 90
_cell_angle_beta 90
_cell_angle_gamma 90
_cell_formula_units_Z 2
_cell_length_a 3.9927(2)
_cell_length_b 3.9927(2)
_cell_length_c 10.3133(6)
_cell_measurement_reflns_used 1144
_cell_measurement_temperature 293(2)
_cell_measurement_theta_max 41.92
_cell_measurement_theta_min 3.95
_cell_volume 164.411(15)
_computing_cell_refinement 'SMART V5.625 (Bruker, 2000)'
_computing_data_collection 'SMART V5.625 (Bruker, 2000)'
_computing_data_reduction 'SAINT V6.32 (Bruker, 2001)'
_computing_molecular_graphics 'CrystalMaker V9.2.2 (2015)'
_computing_publication_material 'SHELXL-97 (Sheldrick, 1997)'
_computing_structure_refinement 'SHELXL-2014 (Sheldrick, 2014)'
_computing_structure_solution 'SHELXS-97 (Sheldrick, 1990)'
_diffrn_ambient_temperature 293(2)
_diffrn_measured_fraction_theta_full 1.000
_diffrn_measured_fraction_theta_max 1.000
_diffrn_measurement_device_type 'Bruker APEX II CCD area-detector'
_diffrn_measurement_method 'profile data from \w scans'
_diffrn_radiation_type MoK\a
_diffrn_radiation_wavelength 0.71073
_diffrn_reflns_av_R_equivalents 0.0195
_diffrn_reflns_av_unetI/netI 0.0125
_diffrn_reflns_laue_measured_fraction_full 1.000
_diffrn_reflns_laue_measured_fraction_max 1.000
_diffrn_reflns_limit_h_max 7
_diffrn_reflns_limit_h_min -7
_diffrn_reflns_limit_k_max 7
_diffrn_reflns_limit_k_min -7
_diffrn_reflns_limit_l_max 19
_diffrn_reflns_limit_l_min -13
_diffrn_reflns_number 1464
_diffrn_reflns_point_group_measured_fraction_full 1.000
_diffrn_reflns_point_group_measured_fraction_max 1.000
_diffrn_reflns_theta_full 25.242
_diffrn_reflns_theta_max 42.018
_diffrn_reflns_theta_min 3.952
_diffrn_source 'sealed tube'
_exptl_absorpt_coefficient_mu 31.324
_exptl_absorpt_correction_T_max 0.7482
_exptl_absorpt_correction_T_min 0.4835
_exptl_absorpt_correction_type empirical
_exptl_absorpt_process_details 'SADABS v2.03 (Bruker, 2003)'
_exptl_crystal_colour black
_exptl_crystal_density_diffrn 6.217
_exptl_crystal_description plate
_exptl_crystal_F_000 280
_exptl_crystal_size_max 0.03
_exptl_crystal_size_mid 0.02
_exptl_crystal_size_min 0.02
_refine_diff_density_max 1.407
_refine_diff_density_min -1.277
_refine_diff_density_rms 0.211
_refine_ls_extinction_coef 0.0113(19)
_refine_ls_extinction_expression Fc^*^=kFc[1+0.001xFc^2^\l^3^/sin(2\q)]^-1/4^
_refine_ls_extinction_method 'SHELXL-2014/7 (Sheldrick 2014)'
_refine_ls_goodness_of_fit_ref 1.161
_refine_ls_hydrogen_treatment undef
_refine_ls_matrix_type full
_refine_ls_number_parameters 10
_refine_ls_number_reflns 206
_refine_ls_number_restraints 0
_refine_ls_restrained_S_all 1.161
_refine_ls_R_factor_all 0.0204
_refine_ls_R_factor_gt 0.0200
_refine_ls_shift/su_max 0.000
_refine_ls_shift/su_mean 0.000
_refine_ls_structure_factor_coef Fsqd
_refine_ls_weighting_details 'w=1/[\s^2^(Fo^2^)+(0.0233P)^2^+0.6417P] where P=(Fo^2^+2Fc^2^)/3'
_refine_ls_weighting_scheme calc
_refine_ls_wR_factor_gt 0.0476
_refine_ls_wR_factor_ref 0.0477
_reflns_Friedel_coverage 0.000
_reflns_number_gt 200
_reflns_number_total 206
_reflns_threshold_expression 'I > 2\s(I)'
_cod_data_source_file ja5b12659_si_003.cif
_cod_data_source_block shelx
_cod_depositor_comments 'Adding full bibliography for 4124924--4124927.cif.'
_cod_original_cell_volume 164.411(19)
_cod_database_code 4124925
_shelx_space_group_comment
;
The symmetry employed for this shelxl refinement is uniquely defined
by the following loop, which should always be used as a source of
symmetry information in preference to the above space-group names.
They are only intended as comments.
;
_shelxl_version_number 2014-3

loop_
_space_group_symop_operation_xyz
'x, y, z'
'-x, -y, z'
'-y, x, z'
'y, -x, z'
'-x, y, -z'
'x, -y, -z'
'y, x, -z'
'-y, -x, -z'
'x+1/2, y+1/2, z+1/2'
'-x+1/2, -y+1/2, z+1/2'
'-y+1/2, x+1/2, z+1/2'
'y+1/2, -x+1/2, z+1/2'
'-x+1/2, y+1/2, -z+1/2'
'x+1/2, -y+1/2, -z+1/2'
'y+1/2, x+1/2, -z+1/2'
'-y+1/2, -x+1/2, -z+1/2'
'-x, -y, -z'
'x, y, -z'
'y, -x, -z'
'-y, x, -z'
'x, -y, z'
'-x, y, z'
'-y, -x, z'
'y, x, z'
'-x+1/2, -y+1/2, -z+1/2'
'x+1/2, y+1/2, -z+1/2'
'y+1/2, -x+1/2, -z+1/2'
'-y+1/2, x+1/2, -z+1/2'
'x+1/2, -y+1/2, z+1/2'
'-x+1/2, y+1/2, z+1/2'
'-y+1/2, -x+1/2, z+1/2'
'y+1/2, x+1/2, z+1/2'

loop_
_atom_site_label
_atom_site_type_symbol
_atom_site_fract_x
_atom_site_fract_y
_atom_site_fract_z
_atom_site_U_iso_or_equiv
_atom_site_adp_type
_atom_site_occupancy
_atom_site_site_symmetry_order
_atom_site_calc_flag
_atom_site_refinement_flags_posn
_atom_site_refinement_flags_adp
_atom_site_refinement_flags_occupancy
As1 As 0.0000 0.0000 0.36744(4) 0.00957(12) Uani 1 8 d S T P
Ca1 Ca -0.5000 -0.5000 0.5000 0.00931(17) Uani 1 16 d S T P
Co1 Co -0.5000 0.0000 0.2500 0.00853(15) Uani 0.937(4) 8 d S T .

loop_
_atom_site_aniso_label
_atom_site_aniso_U_11
_atom_site_aniso_U_22
_atom_site_aniso_U_33
_atom_site_aniso_U_23
_atom_site_aniso_U_13
_atom_site_aniso_U_12
As1 0.00887(14) 0.00887(14) 0.01098(18) 0.000 0.000 0.000
Ca1 0.0089(2) 0.0089(2) 0.0101(4) 0.000 0.000 0.000
Co1 0.00801(17) 0.00801(17) 0.0096(2) 0.000 0.000 0.000

loop_
_atom_type_symbol
_atom_type_description
_atom_type_scat_dispersion_real
_atom_type_scat_dispersion_imag
_atom_type_scat_source
Ca Ca 0.2262 0.3064 'International Tables Vol C Tables 4.2.6.8 and 6.1.1.4'
Co Co 0.3494 0.9721 'International Tables Vol C Tables 4.2.6.8 and 6.1.1.4'
As As 0.0499 2.0058 'International Tables Vol C Tables 4.2.6.8 and 6.1.1.4'

loop_
_geom_angle_atom_site_label_1
_geom_angle_atom_site_label_2
_geom_angle_atom_site_label_3
_geom_angle
_geom_angle_site_symmetry_1
_geom_angle_site_symmetry_3
Co1 As1 Co1 74.391(9) 25_445 .
Co1 As1 Co1 117.508(19) 25_445 25_455
Co1 As1 Co1 74.391(9) . 25_455
Co1 As1 Co1 74.391(9) 25_445 1_655
Co1 As1 Co1 117.508(19) . 1_655
Co1 As1 Co1 74.391(9) 25_455 1_655
Co1 As1 As1 121.246(9) 25_445 17_556
Co1 As1 As1 121.246(9) . 17_556
Co1 As1 As1 121.246(9) 25_455 17_556
Co1 As1 As1 121.246(9) 1_655 17_556
Co1 As1 Ca1 140.369(2) 25_445 1_665
Co1 As1 Ca1 140.369(2) . 1_665
Co1 As1 Ca1 71.456(3) 25_455 1_665
Co1 As1 Ca1 71.456(3) 1_655 1_665
As1 As1 Ca1 64.163(8) 17_556 1_665
Co1 As1 Ca1 71.456(3) 25_445 .
Co1 As1 Ca1 71.456(3) . .
Co1 As1 Ca1 140.369(2) 25_455 .
Co1 As1 Ca1 140.369(2) 1_655 .
As1 As1 Ca1 64.163(7) 17_556 .
Ca1 As1 Ca1 128.325(15) 1_665 .
Co1 As1 Ca1 140.369(2) 25_445 1_565
Co1 As1 Ca1 71.456(3) . 1_565
Co1 As1 Ca1 71.456(3) 25_455 1_565
Co1 As1 Ca1 140.369(2) 1_655 1_565
As1 As1 Ca1 64.163(7) 17_556 1_565
Ca1 As1 Ca1 79.051(6) 1_665 1_565
Ca1 As1 Ca1 79.051(6) . 1_565
Co1 As1 Ca1 71.456(3) 25_445 1_655
Co1 As1 Ca1 140.369(2) . 1_655
Co1 As1 Ca1 140.369(2) 25_455 1_655
Co1 As1 Ca1 71.456(3) 1_655 1_655
As1 As1 Ca1 64.163(7) 17_556 1_655
Ca1 As1 Ca1 79.051(6) 1_665 1_655
Ca1 As1 Ca1 79.051(6) . 1_655
Ca1 As1 Ca1 128.325(15) 1_565 1_655
As1 Ca1 As1 180.0 17_556 1_445
As1 Ca1 As1 128.326(15) 17_556 17_446
As1 Ca1 As1 51.674(15) 1_445 17_446
As1 Ca1 As1 79.051(6) 17_556 17_456
As1 Ca1 As1 100.949(6) 1_445 17_456
As1 Ca1 As1 79.051(6) 17_446 17_456
As1 Ca1 As1 100.949(6) 17_556 1_545
As1 Ca1 As1 79.051(6) 1_445 1_545
As1 Ca1 As1 100.949(6) 17_446 1_545
As1 Ca1 As1 180.0 17_456 1_545
As1 Ca1 As1 100.949(6) 17_556 1_455
As1 Ca1 As1 79.051(6) 1_445 1_455
As1 Ca1 As1 100.949(6) 17_446 1_455
As1 Ca1 As1 51.674(15) 17_456 1_455
As1 Ca1 As1 128.326(15) 1_545 1_455
As1 Ca1 As1 79.051(6) 17_556 17_546
As1 Ca1 As1 100.949(6) 1_445 17_546
As1 Ca1 As1 79.051(6) 17_446 17_546
As1 Ca1 As1 128.326(15) 17_456 17_546
As1 Ca1 As1 51.674(15) 1_545 17_546
As1 Ca1 As1 180.0 1_455 17_546
As1 Ca1 As1 51.675(15) 17_556 .
As1 Ca1 As1 128.325(15) 1_445 .
As1 Ca1 As1 180.0 17_446 .
As1 Ca1 As1 100.949(6) 17_456 .
As1 Ca1 As1 79.051(6) 1_545 .
As1 Ca1 As1 79.051(6) 1_455 .
As1 Ca1 As1 100.949(6) 17_546 .
As1 Ca1 Co1 137.242(6) 17_556 25_345
As1 Ca1 Co1 42.758(6) 1_445 25_345
As1 Ca1 Co1 87.419(7) 17_446 25_345
As1 Ca1 Co1 87.419(7) 17_456 25_345
As1 Ca1 Co1 92.581(7) 1_545 25_345
As1 Ca1 Co1 42.758(6) 1_455 25_345
As1 Ca1 Co1 137.242(6) 17_546 25_345
As1 Ca1 Co1 92.581(7) . 25_345
As1 Ca1 Co1 42.758(6) 17_556 17_456
As1 Ca1 Co1 137.242(6) 1_445 17_456
As1 Ca1 Co1 92.581(7) 17_446 17_456
As1 Ca1 Co1 42.758(6) 17_456 17_456
As1 Ca1 Co1 137.242(6) 1_545 17_456
As1 Ca1 Co1 87.419(7) 1_455 17_456
As1 Ca1 Co1 92.581(7) 17_546 17_456
As1 Ca1 Co1 87.419(7) . 17_456
Co1 Ca1 Co1 128.696(2) 25_345 17_456
As1 Ca1 Co1 42.758(6) 17_556 9_545
As1 Ca1 Co1 137.242(6) 1_445 9_545
As1 Ca1 Co1 92.581(7) 17_446 9_545
As1 Ca1 Co1 92.581(7) 17_456 9_545
As1 Ca1 Co1 87.419(7) 1_545 9_545
As1 Ca1 Co1 137.242(6) 1_455 9_545
As1 Ca1 Co1 42.758(6) 17_546 9_545
As1 Ca1 Co1 87.419(7) . 9_545
Co1 Ca1 Co1 180.0 25_345 9_545
Co1 Ca1 Co1 51.304(2) 17_456 9_545
As1 Ca1 Co1 137.242(6) 17_556 1_545
As1 Ca1 Co1 42.758(6) 1_445 1_545
As1 Ca1 Co1 87.419(7) 17_446 1_545
As1 Ca1 Co1 137.242(6) 17_456 1_545
As1 Ca1 Co1 42.758(6) 1_545 1_545
As1 Ca1 Co1 92.581(7) 1_455 1_545
As1 Ca1 Co1 87.419(7) 17_546 1_545
As1 Ca1 Co1 92.581(7) . 1_545
Co1 Ca1 Co1 51.304(2) 25_345 1_545
Co1 Ca1 Co1 180.0 17_456 1_545
Co1 Ca1 Co1 128.696(2) 9_545 1_545
As1 Co1 As1 105.609(9) . 25_445
As1 Co1 As1 105.609(9) . 25_455
As1 Co1 As1 117.507(19) 25_445 25_455
As1 Co1 As1 117.507(19) . 1_455
As1 Co1 As1 105.609(9) 25_445 1_455
As1 Co1 As1 105.609(9) 25_455 1_455
As1 Co1 Co1 52.804(4) . 25_455
As1 Co1 Co1 127.196(4) 25_445 25_455
As1 Co1 Co1 52.804(4) 25_455 25_455
As1 Co1 Co1 127.196(4) 1_455 25_455
As1 Co1 Co1 127.196(4) . 25_345
As1 Co1 Co1 52.804(4) 25_445 25_345
As1 Co1 Co1 127.196(4) 25_455 25_345
As1 Co1 Co1 52.805(4) 1_455 25_345
Co1 Co1 Co1 180.0 25_455 25_345
As1 Co1 Co1 127.196(4) . 25_355
As1 Co1 Co1 127.196(4) 25_445 25_355
As1 Co1 Co1 52.804(4) 25_455 25_355
As1 Co1 Co1 52.804(4) 1_455 25_355
Co1 Co1 Co1 90.0 25_455 25_355
Co1 Co1 Co1 90.0 25_345 25_355
As1 Co1 Co1 52.804(4) . 25_445
As1 Co1 Co1 52.805(4) 25_445 25_445
As1 Co1 Co1 127.196(4) 25_455 25_445
As1 Co1 Co1 127.196(4) 1_455 25_445
Co1 Co1 Co1 90.0 25_455 25_445
Co1 Co1 Co1 90.0 25_345 25_445
Co1 Co1 Co1 180.0 25_355 25_445
As1 Co1 Ca1 158.996(9) . 9_454
As1 Co1 Ca1 65.786(7) 25_445 9_454
As1 Co1 Ca1 65.786(7) 25_455 9_454
As1 Co1 Ca1 83.496(10) 1_455 9_454
Co1 Co1 Ca1 115.652(1) 25_455 9_454
Co1 Co1 Ca1 64.348(1) 25_345 9_454
Co1 Co1 Ca1 64.348(1) 25_355 9_454
Co1 Co1 Ca1 115.652(1) 25_445 9_454
As1 Co1 Ca1 65.786(7) . 1_565
As1 Co1 Ca1 158.996(9) 25_445 1_565
As1 Co1 Ca1 83.496(10) 25_455 1_565
As1 Co1 Ca1 65.786(7) 1_455 1_565
Co1 Co1 Ca1 64.348(1) 25_455 1_565
Co1 Co1 Ca1 115.652(1) 25_345 1_565
Co1 Co1 Ca1 64.348(1) 25_355 1_565
Co1 Co1 Ca1 115.652(1) 25_445 1_565
Ca1 Co1 Ca1 128.696(2) 9_454 1_565
As1 Co1 Ca1 65.786(7) . .
As1 Co1 Ca1 83.496(10) 25_445 .
As1 Co1 Ca1 158.996(9) 25_455 .
As1 Co1 Ca1 65.786(7) 1_455 .
Co1 Co1 Ca1 115.652(1) 25_455 .
Co1 Co1 Ca1 64.348(1) 25_345 .
Co1 Co1 Ca1 115.652(1) 25_355 .
Co1 Co1 Ca1 64.348(1) 25_445 .
Ca1 Co1 Ca1 128.696(3) 9_454 .
Ca1 Co1 Ca1 75.500(4) 1_565 .
As1 Co1 Ca1 83.496(10) . 9_554
As1 Co1 Ca1 65.786(7) 25_445 9_554
As1 Co1 Ca1 65.786(7) 25_455 9_554
As1 Co1 Ca1 158.996(9) 1_455 9_554
Co1 Co1 Ca1 64.348(1) 25_455 9_554
Co1 Co1 Ca1 115.652(1) 25_345 9_554
Co1 Co1 Ca1 115.652(1) 25_355 9_554
Co1 Co1 Ca1 64.348(1) 25_445 9_554
Ca1 Co1 Ca1 75.500(4) 9_454 9_554
Ca1 Co1 Ca1 128.696(3) 1_565 9_554
Ca1 Co1 Ca1 128.696(3) . 9_554

loop_
_geom_bond_atom_site_label_1
_geom_bond_atom_site_label_2
_geom_bond_distance
_geom_bond_site_symmetry_2
As1 Co1 2.3351(2) 25_445
As1 Co1 2.3351(2) .
As1 Co1 2.3351(2) 25_455
As1 Co1 2.3351(2) 1_655
As1 As1 2.7342(9) 17_556
As1 Ca1 3.1368(2) 1_665
As1 Ca1 3.1368(2) .
As1 Ca1 3.1368(2) 1_565
As1 Ca1 3.1368(2) 1_655
Ca1 As1 3.1368(2) 17_556
Ca1 As1 3.1368(2) 1_445
Ca1 As1 3.1368(2) 17_446
Ca1 As1 3.1368(2) 17_456
Ca1 As1 3.1368(2) 1_545
Ca1 As1 3.1368(2) 1_455
Ca1 As1 3.1368(2) 17_546
Ca1 Co1 3.26086(13) 25_345
Ca1 Co1 3.26086(13) 17_456
Ca1 Co1 3.26086(13) 9_545
Ca1 Co1 3.26086(13) 1_545
Co1 As1 2.3351(2) 25_445
Co1 As1 2.3351(2) 25_455
Co1 As1 2.3351(2) 1_455
Co1 Co1 2.82327(14) 25_455
Co1 Co1 2.82327(14) 25_345
Co1 Co1 2.82327(14) 25_355
Co1 Co1 2.82327(14) 25_445
Co1 Ca1 3.26086(13) 9_454
Co1 Ca1 3.26086(13) 1_565
Co1 Ca1 3.26085(13) 9_554
